data_7154932
loop_
_publ_author_name
'Ayd\?in Tekda\,s, Duygu'
'Viswanathan, Geetha'
'Zehra Topal, Sevinc'
'Looi, Chung Yeng'
'Wong, Won Fen'
'Min Yi Tan, Grace'
'Zorlu, Yunus'
'G\"urek, Ay\,se G\"ul'
'Lee, Hong Boon'
'Dumoulin, Fabienne'

_publ_section_title
;
 Antimicrobial activity of a quaternized BODIPY against Staphylococcus
 strains.
;
_journal_issue 9
_journal_name_full 'Organic &amp; biomolecular chemistry'
_journal_page_first 2665
_journal_page_last 2670
_journal_paper_doi 10.1039/c5ob02477c
_journal_volume 14
_journal_year 2016
_chemical_formula_moiety 'C19 H20 B F2 N3, C2 H6 O '
_chemical_formula_sum 'C21 H26 B F2 N3 O'
_chemical_formula_weight 385.26
_chemical_name_common bodipy
_space_group_crystal_system monoclinic
_space_group_IT_number 14
_space_group_name_Hall '-P 2yn'
_space_group_name_H-M_alt 'P 1 21/n 1'
_symmetry_space_group_name_Hall '-P 2yn'
_symmetry_space_group_name_H-M 'P 1 21/n 1'
_atom_sites_solution_hydrogens geom
_atom_sites_solution_primary direct
_atom_sites_solution_secondary difmap
_audit_update_record
;
2015-08-05 deposited with the CCDC.
2016-01-22 downloaded from the CCDC.
;
_cell_angle_alpha 90
_cell_angle_beta 101.934(4)
_cell_angle_gamma 90
_cell_formula_units_Z 4
_cell_length_a 16.4780(12)
_cell_length_b 7.1238(5)
_cell_length_c 17.2258(12)
_cell_measurement_reflns_used 1543
_cell_measurement_temperature 120.(2)
_cell_measurement_theta_max 24.5432
_cell_measurement_theta_min 2.4037
_cell_volume 1978.4(2)
_computing_cell_refinement 'APEX2 v2010.5-0 (Bruker AXS)'
_computing_data_collection 'Bruker Instrument Service v2013.12.0.0 (Bruker AXS)'
_computing_data_reduction 'SAINT V7.68A (Bruker AXS, 2009)'
_computing_molecular_graphics 'MERCURY (Macrae et al., 2006)'
_computing_publication_material 'PLATON V1.16 (Spek, 2009), SHELXTL V6.14 (Bruker AXS)'
_computing_structure_refinement 'SHELXL-97 (Sheldrick, 2008)'
_computing_structure_solution 'SHELXS-97 (Sheldrick, 2008)'
_diffrn_ambient_temperature 120.(2)
_diffrn_detector_area_resol_mean 8.3333
_diffrn_measured_fraction_theta_full 0.999
_diffrn_measured_fraction_theta_max 0.999
_diffrn_measurement_device_type 'Bruker APEX-II CCD'
_diffrn_measurement_method '\f and \w scans'
_diffrn_radiation_monochromator multilayer
_diffrn_radiation_type MoK\a
_diffrn_radiation_wavelength 0.71073
_diffrn_reflns_av_R_equivalents 0.0588
_diffrn_reflns_av_sigmaI/netI 0.0453
_diffrn_reflns_limit_h_max 19
_diffrn_reflns_limit_h_min -19
_diffrn_reflns_limit_k_max 8
_diffrn_reflns_limit_k_min -8
_diffrn_reflns_limit_l_max 20
_diffrn_reflns_limit_l_min -20
_diffrn_reflns_number 18188
_diffrn_reflns_theta_full 25.04
_diffrn_reflns_theta_max 25.04
_diffrn_reflns_theta_min 1.56
_diffrn_source ImuS
_diffrn_source_type 'sealed tube'
_exptl_absorpt_coefficient_mu 0.093
_exptl_absorpt_correction_T_max 0.99
_exptl_absorpt_correction_T_min 0.97
_exptl_absorpt_correction_type multi-scan
_exptl_absorpt_process_details 'SADABS V2008/1 (Bruker AXS)'
_exptl_crystal_colour red
_exptl_crystal_density_diffrn 1.293
_exptl_crystal_density_method 'not measured'
_exptl_crystal_description block
_exptl_crystal_F_000 816
_exptl_crystal_size_max 0.380
_exptl_crystal_size_mid 0.290
_exptl_crystal_size_min 0.130
_refine_diff_density_max 0.318
_refine_diff_density_min -0.240
_refine_ls_extinction_method none
_refine_ls_goodness_of_fit_ref 1.040
_refine_ls_hydrogen_treatment mixed
_refine_ls_matrix_type full
_refine_ls_number_parameters 265
_refine_ls_number_reflns 3510
_refine_ls_number_restraints 2
_refine_ls_restrained_S_all 1.041
_refine_ls_R_factor_all 0.0700
_refine_ls_R_factor_gt 0.0525
_refine_ls_shift/su_max 0.000
_refine_ls_shift/su_mean 0.000
_refine_ls_structure_factor_coef Fsqd
_refine_ls_weighting_details 'calc w=1/[\s^2^(Fo^2^)+(0.0751P)^2^+0.8464P] where P=(Fo^2^+2Fc^2^)/3'
_refine_ls_weighting_scheme calc
_refine_ls_wR_factor_gt 0.1449
_refine_ls_wR_factor_ref 0.1582
_reflns_number_gt 2624
_reflns_number_total 3510
_reflns_threshold_expression >2sigma(I)
_cod_data_source_file c5ob02477c2.cif
_cod_data_source_block I
_cod_depositor_comments 'Adding full bibliography for 7154932--7154934.cif.'
_cod_database_code 7154932

loop_
_space_group_symop_operation_xyz
'x, y, z'
'-x+1/2, y+1/2, -z+1/2'
'-x, -y, -z'
'x-1/2, -y-1/2, z-1/2'

loop_
_atom_site_type_symbol
_atom_site_label
_atom_site_fract_x
_atom_site_fract_y
_atom_site_fract_z
_atom_site_U_iso_or_equiv
_atom_site_adp_type
_atom_site_calc_flag
_atom_site_refinement_flags
_atom_site_occupancy
B B1 0.85425(16) 0.2005(4) 0.98235(15) 0.0468(6) Uani d . 1
C C1 0.52715(14) 0.2937(4) 0.87896(14) 0.0517(6) Uani d . 1
H H1 0.533 0.2319 0.9287 0.062 Uiso calc R 1
C C2 0.44897(14) 0.3324(4) 0.83518(14) 0.0531(6) Uani d . 1
H H2A 0.4015 0.2996 0.8556 0.064 Uiso calc R 1
C C3 0.43892(13) 0.4187(3) 0.76152(13) 0.0462(6) Uani d . 1
C C4 0.50867(14) 0.4765(3) 0.73543(13) 0.0464(6) Uani d . 1
H H5A 0.5027 0.5422 0.6866 0.056 Uiso calc R 1
C C5 0.58713(13) 0.4399(3) 0.77964(12) 0.0433(5) Uani d . 1
H H5 0.6344 0.4808 0.7608 0.052 Uiso calc R 1
C C6 0.59759(13) 0.3442(3) 0.85109(12) 0.0424(5) Uani d . 1
C C7 0.68206(13) 0.2946(3) 0.89630(12) 0.0415(5) Uani d . 1
C C8 0.71877(13) 0.1287(3) 0.87774(12) 0.0411(5) Uani d . 1
C C9 0.69053(14) -0.0172(3) 0.82149(13) 0.0440(5) Uani d . 1
C C10 0.75225(13) -0.1510(3) 0.83287(13) 0.0470(6) Uani d . 1
H H10 0.7508 -0.265 0.804 0.056 Uiso calc R 1
C C11 0.81725(13) -0.0927(3) 0.89361(13) 0.0453(6) Uani d . 1
C C12 0.89616(14) -0.1913(4) 0.92641(15) 0.0538(6) Uani d . 1
H H12A 0.9418 -0.1286 0.9083 0.081 Uiso calc R 1
H H12B 0.8923 -0.3219 0.9081 0.081 Uiso calc R 1
H H12C 0.9065 -0.1886 0.9845 0.081 Uiso calc R 1
C C13 0.61004(14) -0.0316(3) 0.76215(13) 0.0497(6) Uani d . 1
H H13A 0.6129 -0.1363 0.7259 0.075 Uiso calc R 1
H H13B 0.5999 0.0855 0.7318 0.075 Uiso calc R 1
H H13C 0.5647 -0.0535 0.79 0.075 Uiso calc R 1
C C14 0.82463(14) 0.5035(3) 1.05513(13) 0.0488(6) Uani d . 1
C C15 0.72184(13) 0.4127(3) 0.95713(12) 0.0430(5) Uani d . 1
C C16 0.69629(14) 0.5834(3) 0.98894(13) 0.0471(6) Uani d . 1
C C17 0.76083(15) 0.6348(4) 1.04959(14) 0.0520(6) Uani d . 1
H H17 0.7618 0.7424 1.0824 0.062 Uiso calc R 1
C C18 0.61651(15) 0.6887(4) 0.96415(15) 0.0533(6) Uani d . 1
H H18A 0.5712 0.6163 0.9785 0.08 Uiso calc R 1
H H18B 0.6051 0.7083 0.9066 0.08 Uiso calc R 1
H H18C 0.621 0.8106 0.9911 0.08 Uiso calc R 1
C C19 0.90753(15) 0.5063(4) 1.10994(15) 0.0571(7) Uani d . 1
H H19A 0.9124 0.3982 1.1458 0.086 Uiso calc R 1
H H19B 0.9136 0.6225 1.141 0.086 Uiso calc R 1
H H19C 0.9511 0.4999 1.079 0.086 Uiso calc R 1
C C20 0.14738(19) 0.3887(5) 0.69047(19) 0.0791(9) Uani d . 1
H H20A 0.1651 0.5217 0.692 0.095 Uiso calc R 1
H H20B 0.0968 0.3822 0.7129 0.095 Uiso calc R 1
C C21 0.1265(3) 0.3270(5) 0.60738(18) 0.0902(10) Uani d . 1
H H21A 0.1749 0.3423 0.5832 0.135 Uiso calc R 1
H H21B 0.0805 0.4029 0.5783 0.135 Uiso calc R 1
H H21C 0.1101 0.1945 0.6052 0.135 Uiso calc R 1
F F1 0.88233(9) 0.0981(2) 1.05161(7) 0.0591(4) Uani d . 1
F F2 0.92155(8) 0.2626(2) 0.95277(8) 0.0599(4) Uani d . 1
H H3A 0.3189(15) 0.374(4) 0.7256(16) 0.072 Uiso d D 1
H H4A 0.3600(17) 0.449(4) 0.6637(11) 0.072 Uiso d D 1
N N1 0.79765(11) 0.0758(3) 0.92024(10) 0.0432(5) Uani d . 1
N N2 0.80147(11) 0.3685(3) 0.99964(10) 0.0452(5) Uani d . 1
N N3 0.35928(13) 0.4547(3) 0.71604(13) 0.0559(6) Uani d D 1
O O2 0.20906(12) 0.2849(3) 0.73789(14) 0.0816(7) Uani d . 1
H H2 0.1926 0.1741 0.7411 0.122 Uiso calc R 1

loop_
_atom_site_aniso_label
_atom_site_aniso_U_11
_atom_site_aniso_U_22
_atom_site_aniso_U_33
_atom_site_aniso_U_12
_atom_site_aniso_U_13
_atom_site_aniso_U_23
B1 0.0441(14) 0.0519(17) 0.0405(13) -0.0024(12) -0.0001(11) 0.0028(12)
C1 0.0455(13) 0.0639(17) 0.0442(12) -0.0014(12) 0.0055(10) 0.0092(11)
C2 0.0414(12) 0.0630(17) 0.0543(14) -0.0035(11) 0.0086(11) 0.0035(12)
C3 0.0421(12) 0.0475(14) 0.0462(12) 0.0037(10) 0.0025(10) -0.0043(10)
C4 0.0514(13) 0.0452(14) 0.0409(12) 0.0043(11) 0.0053(10) 0.0014(10)
C5 0.0436(12) 0.0439(13) 0.0422(12) 0.0003(10) 0.0084(10) 0.0001(10)
C6 0.0426(12) 0.0415(13) 0.0408(12) 0.0006(10) 0.0035(9) -0.0011(10)
C7 0.0396(11) 0.0471(14) 0.0371(11) -0.0031(10) 0.0064(9) 0.0063(10)
C8 0.0394(11) 0.0470(14) 0.0348(11) -0.0031(10) 0.0027(9) 0.0042(9)
C9 0.0441(12) 0.0461(14) 0.0409(12) -0.0032(10) 0.0070(10) 0.0030(10)
C10 0.0470(13) 0.0454(14) 0.0480(13) -0.0016(11) 0.0085(10) -0.0014(10)
C11 0.0433(12) 0.0506(15) 0.0418(12) 0.0026(11) 0.0080(10) 0.0019(10)
C12 0.0467(13) 0.0605(16) 0.0529(14) 0.0081(12) 0.0070(11) 0.0031(12)
C13 0.0491(13) 0.0457(14) 0.0491(13) -0.0044(11) -0.0018(11) 0.0003(10)
C14 0.0510(13) 0.0512(15) 0.0415(12) -0.0077(11) 0.0035(10) -0.0006(10)
C15 0.0433(12) 0.0459(14) 0.0379(11) -0.0023(10) 0.0045(9) 0.0038(10)
C16 0.0494(13) 0.0478(14) 0.0435(12) -0.0040(11) 0.0081(10) 0.0025(10)
C17 0.0592(15) 0.0491(15) 0.0461(13) -0.0049(12) 0.0071(11) -0.0044(11)
C18 0.0550(14) 0.0520(15) 0.0530(14) 0.0037(12) 0.0119(11) -0.0023(11)
C19 0.0576(15) 0.0572(16) 0.0494(14) -0.0060(12) -0.0053(12) -0.0022(12)
C20 0.0716(19) 0.080(2) 0.081(2) 0.0039(17) 0.0059(16) -0.0013(17)
C21 0.136(3) 0.068(2) 0.0656(19) 0.000(2) 0.0180(19) -0.0036(16)
F1 0.0662(9) 0.0607(9) 0.0426(7) 0.0093(7) -0.0065(6) 0.0016(6)
F2 0.0433(8) 0.0712(10) 0.0648(9) -0.0072(7) 0.0098(6) -0.0028(7)
N1 0.0396(10) 0.0490(12) 0.0390(10) 0.0018(9) 0.0038(8) 0.0032(8)
N2 0.0432(10) 0.0489(12) 0.0399(10) -0.0046(9) 0.0002(8) 0.0010(8)
N3 0.0438(11) 0.0684(15) 0.0520(12) 0.0054(10) 0.0022(10) 0.0011(11)
O2 0.0590(12) 0.0803(15) 0.0978(16) -0.0107(10) -0.0018(11) 0.0177(13)

loop_
_atom_type_symbol
_atom_type_description
_atom_type_scat_dispersion_real
_atom_type_scat_dispersion_imag
_atom_type_scat_source
C C 0.0033 0.0016 'International Tables Vol C Tables 4.2.6.8 and 6.1.1.4'
H H 0.0000 0.0000 'International Tables Vol C Tables 4.2.6.8 and 6.1.1.4'
B B 0.0013 0.0007 'International Tables Vol C Tables 4.2.6.8 and 6.1.1.4'
N N 0.0061 0.0033 'International Tables Vol C Tables 4.2.6.8 and 6.1.1.4'
F F 0.0171 0.0103 'International Tables Vol C Tables 4.2.6.8 and 6.1.1.4'
O O 0.0106 0.0060 'International Tables Vol C Tables 4.2.6.8 and 6.1.1.4'

loop_
_geom_angle_atom_site_label_1
_geom_angle_atom_site_label_2
_geom_angle_atom_site_label_3
_geom_angle
F2 B1 F1 109.44(19)
F2 B1 N2 110.4(2)
F1 B1 N2 109.95(19)
F2 B1 N1 110.07(19)
F1 B1 N1 109.7(2)
N2 B1 N1 107.19(18)
C2 C1 C6 120.7(2)
C2 C1 H1 119.6
C6 C1 H1 119.6
C1 C2 C3 120.6(2)
C1 C2 H2A 119.7
C3 C2 H2A 119.7
C4 C3 C2 118.7(2)
C4 C3 N3 120.5(2)
C2 C3 N3 120.7(2)
C3 C4 C5 120.7(2)
C3 C4 H5A 119.6
C5 C4 H5A 119.6
C4 C5 C6 120.8(2)
C4 C5 H5 119.6
C6 C5 H5 119.6
C5 C6 C1 118.3(2)
C5 C6 C7 120.8(2)
C1 C6 C7 120.93(19)
C8 C7 C15 121.58(19)
C8 C7 C6 118.92(19)
C15 C7 C6 119.5(2)
C7 C8 N1 120.42(19)
C7 C8 C9 132.4(2)
N1 C8 C9 107.11(19)
C10 C9 C8 106.2(2)
C10 C9 C13 124.9(2)
C8 C9 C13 128.9(2)
C9 C10 C11 109.3(2)
C9 C10 H10 125.4
C11 C10 H10 125.4
N1 C11 C10 108.61(19)
N1 C11 C12 123.0(2)
C10 C11 C12 128.4(2)
C11 C12 H12A 109.5
C11 C12 H12B 109.5
H12A C12 H12B 109.5
C11 C12 H12C 109.5
H12A C12 H12C 109.5
H12B C12 H12C 109.5
C9 C13 H13A 109.5
C9 C13 H13B 109.5
H13A C13 H13B 109.5
C9 C13 H13C 109.5
H13A C13 H13C 109.5
H13B C13 H13C 109.5
N2 C14 C17 109.2(2)
N2 C14 C19 122.9(2)
C17 C14 C19 127.8(2)
C7 C15 N2 120.1(2)
C7 C15 C16 132.0(2)
N2 C15 C16 107.97(18)
C17 C16 C15 105.9(2)
C17 C16 C18 125.3(2)
C15 C16 C18 128.8(2)
C16 C17 C14 109.0(2)
C16 C17 H17 125.5
C14 C17 H17 125.5
C16 C18 H18A 109.5
C16 C18 H18B 109.5
H18A C18 H18B 109.5
C16 C18 H18C 109.5
H18A C18 H18C 109.5
H18B C18 H18C 109.5
C14 C19 H19A 109.5
C14 C19 H19B 109.5
H19A C19 H19B 109.5
C14 C19 H19C 109.5
H19A C19 H19C 109.5
H19B C19 H19C 109.5
O2 C20 C21 114.3(3)
O2 C20 H20A 108.7
C21 C20 H20A 108.7
O2 C20 H20B 108.7
C21 C20 H20B 108.7
H20A C20 H20B 107.6
C20 C21 H21A 109.5
C20 C21 H21B 109.5
H21A C21 H21B 109.5
C20 C21 H21C 109.5
H21A C21 H21C 109.5
H21B C21 H21C 109.5
C11 N1 C8 108.82(18)
C11 N1 B1 126.48(19)
C8 N1 B1 124.53(19)
C14 N2 C15 107.85(19)
C14 N2 B1 126.79(19)
C15 N2 B1 125.29(18)
C3 N3 H3A 114.3(18)
C3 N3 H4A 110.1(18)
H3A N3 H4A 108.(3)
C20 O2 H2 109.5

loop_
_geom_bond_atom_site_label_1
_geom_bond_atom_site_label_2
_geom_bond_distance
B1 F2 1.385(3)
B1 F1 1.393(3)
B1 N2 1.544(3)
B1 N1 1.547(3)
C1 C2 1.379(3)
C1 C6 1.392(3)
C1 H1 0.95
C2 C3 1.389(3)
C2 H2A 0.95
C3 C4 1.381(3)
C3 N3 1.406(3)
C4 C5 1.383(3)
C4 H5A 0.95
C5 C6 1.386(3)
C5 H5 0.95
C6 C7 1.490(3)
C7 C8 1.395(3)
C7 C15 1.397(3)
C8 N1 1.405(3)
C8 C9 1.431(3)
C9 C10 1.378(3)
C9 C13 1.501(3)
C10 C11 1.397(3)
C10 H10 0.95
C11 N1 1.348(3)
C11 C12 1.483(3)
C12 H12A 0.98
C12 H12B 0.98
C12 H12C 0.98
C13 H13A 0.98
C13 H13B 0.98
C13 H13C 0.98
C14 N2 1.354(3)
C14 C17 1.396(3)
C14 C19 1.491(3)
C15 N2 1.400(3)
C15 C16 1.433(3)
C16 C17 1.377(3)
C16 C18 1.497(3)
C17 H17 0.95
C18 H18A 0.98
C18 H18B 0.98
C18 H18C 0.98
C19 H19A 0.98
C19 H19B 0.98
C19 H19C 0.98
C20 O2 1.380(3)
C20 C21 1.468(4)
C20 H20A 0.99
C20 H20B 0.99
C21 H21A 0.98
C21 H21B 0.98
C21 H21C 0.98
N3 H3A 0.922(17)
N3 H4A 0.906(17)
O2 H2 0.84

loop_
_geom_hbond_atom_site_label_D
_geom_hbond_atom_site_label_H
_geom_hbond_atom_site_label_A
_geom_hbond_site_symmetry_A
_geom_hbond_distance_DH
_geom_hbond_distance_HA
_geom_hbond_distance_DA
_geom_hbond_angle_DHA
N3 H3A O2 . 0.922(17) 1.969(19) 2.849(3) 159.(3)
N3 H4A F1 4_565 0.906(17) 2.066(18) 2.959(3) 168.(3)
O2 H2 N3 2_546 0.84 1.99 2.793(3) 158.4

loop_
_geom_torsion_atom_site_label_1
_geom_torsion_atom_site_label_2
_geom_torsion_atom_site_label_3
_geom_torsion_atom_site_label_4
_geom_torsion
C6 C1 C2 C3 1.5(4)
C1 C2 C3 C4 -4.3(4)
C1 C2 C3 N3 178.7(2)
C2 C3 C4 C5 3.6(4)
N3 C3 C4 C5 -179.4(2)
C3 C4 C5 C6 0.1(3)
C4 C5 C6 C1 -2.9(3)
C4 C5 C6 C7 176.3(2)
C2 C1 C6 C5 2.2(4)
C2 C1 C6 C7 -177.0(2)
C5 C6 C7 C8 -85.9(3)
C1 C6 C7 C8 93.3(3)
C5 C6 C7 C15 95.5(3)
C1 C6 C7 C15 -85.3(3)
C15 C7 C8 N1 -0.1(3)
C6 C7 C8 N1 -178.72(18)
C15 C7 C8 C9 177.3(2)
C6 C7 C8 C9 -1.3(4)
C7 C8 C9 C10 -177.0(2)
N1 C8 C9 C10 0.7(2)
C7 C8 C9 C13 1.7(4)
N1 C8 C9 C13 179.3(2)
C8 C9 C10 C11 -0.2(3)
C13 C9 C10 C11 -178.9(2)
C9 C10 C11 N1 -0.3(3)
C9 C10 C11 C12 179.7(2)
C8 C7 C15 N2 1.9(3)
C6 C7 C15 N2 -179.49(19)
C8 C7 C15 C16 -177.3(2)
C6 C7 C15 C16 1.4(4)
C7 C15 C16 C17 178.7(2)
N2 C15 C16 C17 -0.5(2)
C7 C15 C16 C18 -0.7(4)
N2 C15 C16 C18 -180.0(2)
C15 C16 C17 C14 0.7(3)
C18 C16 C17 C14 -179.8(2)
N2 C14 C17 C16 -0.6(3)
C19 C14 C17 C16 177.4(2)
C10 C11 N1 C8 0.8(2)
C12 C11 N1 C8 -179.3(2)
C10 C11 N1 B1 -174.6(2)
C12 C11 N1 B1 5.3(3)
C7 C8 N1 C11 177.09(19)
C9 C8 N1 C11 -0.9(2)
C7 C8 N1 B1 -7.4(3)
C9 C8 N1 B1 174.6(2)
F2 B1 N1 C11 65.7(3)
F1 B1 N1 C11 -54.8(3)
N2 B1 N1 C11 -174.19(19)
F2 B1 N1 C8 -109.1(2)
F1 B1 N1 C8 130.4(2)
N2 B1 N1 C8 11.1(3)
C17 C14 N2 C15 0.3(3)
C19 C14 N2 C15 -177.8(2)
C17 C14 N2 B1 177.3(2)
C19 C14 N2 B1 -0.9(4)
C7 C15 N2 C14 -179.2(2)
C16 C15 N2 C14 0.1(2)
C7 C15 N2 B1 3.7(3)
C16 C15 N2 B1 -176.9(2)
F2 B1 N2 C14 -65.9(3)
F1 B1 N2 C14 55.0(3)
N1 B1 N2 C14 174.2(2)
F2 B1 N2 C15 110.6(2)
F1 B1 N2 C15 -128.5(2)
N1 B1 N2 C15 -9.3(3)
